data_4127331
loop_
_publ_author_name
'Xin, Yue'
'Wang, Junhao'
'Zychowicz, Mikolaj'
'Zakrzewski, Jakub J.'
'Nakabayashi, Koji'
'Sieklucka, Barbara'
'Chorazy, Szymon'
'Ohkoshi, Shin-Ichi'

_publ_section_title
;
 Dehydration-Hydration Switching of Single-Molecule Magnet Behavior and
 Visible Photoluminescence in a Cyanido-Bridged
 Dy<sup>III</sup>Co<sup>III</sup> Framework.
;
_journal_name_full 'Journal of the American Chemical Society'
_journal_paper_doi 10.1021/jacs.9b09103
_journal_year 2019
_chemical_formula_moiety '2(C3 H2 Co0.50 Dy0.50 N3 O), 2(H2 O)'
_chemical_formula_sum 'C6 H8 Co Dy N6 O4'
_chemical_formula_weight 449.61
_space_group_IT_number 63
_space_group_name_Hall '-C 2c 2'
_space_group_name_H-M_alt 'C m c m'
_symmetry_cell_setting orthorhombic
_symmetry_Int_Tables_number 63
_symmetry_space_group_name_Hall '-C 2c 2'
_symmetry_space_group_name_H-M 'C m c m'
_atom_sites_solution_hydrogens difmap
_audit_conform_dict_location ftp://ftp.iucr.org/pub/cif_core.dic
_audit_conform_dict_name cif_core.dic
_audit_conform_dict_version 2.4.3
_audit_creation_date 2019-07-11T21:02:48-00:00
_audit_creation_method 'WinGX routine CIF_UPDATE'
_cell_angle_alpha 90
_cell_angle_beta 90
_cell_angle_gamma 90
_cell_formula_units_Z 4
_cell_length_a 7.3151(5)
_cell_length_b 12.6818(10)
_cell_length_c 13.5464(9)
_cell_measurement_reflns_used 5994
_cell_measurement_temperature 300(2)
_cell_measurement_theta_max 27.469
_cell_measurement_theta_min 3.213
_cell_measurement_wavelength 0.71075
_cell_volume 1256.68(16)
_computing_molecular_graphics 'Ortep for Windows (Farrugia, 2012)'
_computing_publication_material 'WinGX publication routines (Farrugia, 2012)'
_computing_structure_refinement 'SHELXL-2018/3 (Sheldrick, 2018)'
_computing_structure_solution 'SIR-92 (Altomare et al., 1994)'
_diffrn_ambient_temperature 300(2)
_diffrn_measured_fraction_theta_full 0.998
_diffrn_measured_fraction_theta_max 0.999
_diffrn_measurement_device_type 'Rigaku R-AXIS RAPID'
_diffrn_measurement_method \w
_diffrn_radiation_probe x-ray
_diffrn_radiation_type MoK\a
_diffrn_radiation_wavelength 0.71075
_diffrn_reflns_av_R_equivalents 0.0646
_diffrn_reflns_av_unetI/netI 0.0366
_diffrn_reflns_Laue_measured_fraction_full 0.998
_diffrn_reflns_Laue_measured_fraction_max 0.999
_diffrn_reflns_limit_h_max 9
_diffrn_reflns_limit_h_min -9
_diffrn_reflns_limit_k_max 16
_diffrn_reflns_limit_k_min -16
_diffrn_reflns_limit_l_max 14
_diffrn_reflns_limit_l_min -17
_diffrn_reflns_number 5994
_diffrn_reflns_point_group_measured_fraction_full 0.998
_diffrn_reflns_point_group_measured_fraction_max 0.999
_diffrn_reflns_theta_full 25.242
_diffrn_reflns_theta_max 27.469
_diffrn_reflns_theta_min 3.213
_diffrn_standards_number 0
_exptl_absorpt_coefficient_mu 7.235
_exptl_absorpt_correction_T_max 1.000
_exptl_absorpt_correction_T_min 0.746
_exptl_absorpt_correction_type multi-scan
_exptl_absorpt_process_details 'ABSCOR (Rigaku, 1995)'
_exptl_crystal_colour colorless
_exptl_crystal_density_diffrn 2.376
_exptl_crystal_density_method 'not measured'
_exptl_crystal_description block
_exptl_crystal_F_000 844
_exptl_crystal_size_max 0.097
_exptl_crystal_size_mid 0.032
_exptl_crystal_size_min 0.019
_refine_diff_density_max 1.501
_refine_diff_density_min -3.957
_refine_diff_density_rms 0.22
_refine_ls_extinction_method none
_refine_ls_goodness_of_fit_ref 1.292
_refine_ls_hydrogen_treatment refxyz
_refine_ls_matrix_type full
_refine_ls_number_constraints 0
_refine_ls_number_parameters 59
_refine_ls_number_reflns 809
_refine_ls_number_restraints 4
_refine_ls_restrained_S_all 1.29
_refine_ls_R_factor_all 0.0441
_refine_ls_R_factor_gt 0.0398
_refine_ls_shift/su_max 0
_refine_ls_shift/su_mean 0
_refine_ls_structure_factor_coef Fsqd
_refine_ls_weighting_details 'w=1/[\s^2^(Fo^2^)+(0.0163P)^2^+13.5405P] where P=(Fo^2^+2Fc^2^)/3'
_refine_ls_weighting_scheme calc
_refine_ls_wR_factor_gt 0.0647
_refine_ls_wR_factor_ref 0.0655
_reflns_Friedel_coverage 0
_reflns_number_gt 777
_reflns_number_total 809
_reflns_threshold_expression 'I > 2\s(I)'
_cod_data_source_file ja9b09103_si_002.cif
_cod_data_source_block shelx
_cod_database_code 4127331

loop_
_symmetry_equiv_pos_as_xyz
'x, y, z'
'-x, -y, z+1/2'
'x, -y, -z'
'-x, y, -z+1/2'
'x+1/2, y+1/2, z'
'-x+1/2, -y+1/2, z+1/2'
'x+1/2, -y+1/2, -z'
'-x+1/2, y+1/2, -z+1/2'
'-x, -y, -z'
'x, y, -z-1/2'
'-x, y, z'
'x, -y, z-1/2'
'-x+1/2, -y+1/2, -z'
'x+1/2, y+1/2, -z-1/2'
'-x+1/2, y+1/2, z'
'x+1/2, -y+1/2, z-1/2'

loop_
_atom_site_label
_atom_site_type_symbol
_atom_site_fract_x
_atom_site_fract_y
_atom_site_fract_z
_atom_site_U_iso_or_equiv
_atom_site_adp_type
_atom_site_occupancy
_atom_site_site_symmetry_order
_atom_site_calc_flag
_atom_site_refinement_flags_posn
_atom_site_refinement_flags_adp
_atom_site_refinement_flags_occupancy
Dy1 Dy 0.5 0.17528(4) 0.25 0.00729(15) Uani 1 4 d S T P
Co1 Co 0.5 0.5 0.5 0.0089(3) Uani 1 4 d S T P
N2 N 0.2974(7) 0.0765(4) 0.1400(4) 0.0200(12) Uani 1 1 d . . .
C2 C 0.6838(8) 0.4533(4) 0.5882(4) 0.0138(11) Uani 1 1 d . . .
O1S O 1 0.3437(6) 0.4015(5) 0.0324(16) Uani 1 2 d DS T P
N1 N 0.5 0.2838(6) 0.4014(5) 0.0213(16) Uani 1 2 d S T P
O1 O 0.7609(9) 0.2812(6) 0.25 0.0310(16) Uani 1 2 d DS T P
C1 C 0.5 0.3658(7) 0.4392(6) 0.0146(17) Uani 1 2 d S T P
H1 H 0.825(10) 0.302(6) 0.307(4) 0.07(3) Uiso 1 1 d D . .
H1SA H 1 0.416(2) 0.414(9) 0.098 Uiso 1 2 d DS U P
H1SB H 1 0.311(8) 0.463(4) 0.098 Uiso 1 2 d DS U P

loop_
_atom_site_aniso_label
_atom_site_aniso_U_11
_atom_site_aniso_U_22
_atom_site_aniso_U_33
_atom_site_aniso_U_23
_atom_site_aniso_U_13
_atom_site_aniso_U_12
Dy1 0.0076(2) 0.0075(2) 0.0068(2) 0 0 0
Co1 0.0096(7) 0.0090(7) 0.0081(7) 0.0001(5) 0 0
N2 0.015(3) 0.029(3) 0.017(2) -0.003(2) -0.003(2) -0.006(2)
C2 0.018(3) 0.013(3) 0.010(3) 0.001(2) 0.001(2) 0.001(2)
O1S 0.037(4) 0.032(4) 0.028(3) -0.001(3) 0 0
N1 0.028(4) 0.018(4) 0.019(4) -0.007(3) 0 0
O1 0.025(3) 0.047(4) 0.021(3) 0 0 -0.019(3)
C1 0.015(4) 0.020(4) 0.009(4) 0.005(3) 0 0

loop_
_atom_type_symbol
_atom_type_description
_atom_type_scat_dispersion_real
_atom_type_scat_dispersion_imag
_atom_type_scat_source
C C 0.0033 0.0016 'International Tables Vol C Tables 4.2.6.8 and 6.1.1.4'
H H 0 0 'International Tables Vol C Tables 4.2.6.8 and 6.1.1.4'
N N 0.0061 0.0033 'International Tables Vol C Tables 4.2.6.8 and 6.1.1.4'
O O 0.0106 0.006 'International Tables Vol C Tables 4.2.6.8 and 6.1.1.4'
Co Co 0.3494 0.9721 'International Tables Vol C Tables 4.2.6.8 and 6.1.1.4'
Dy Dy -0.1892 4.4098 'International Tables Vol C Tables 4.2.6.8 and 6.1.1.4'

loop_
_geom_angle_atom_site_label_1
_geom_angle_atom_site_label_2
_geom_angle_atom_site_label_3
_geom_angle
_geom_angle_site_symmetry_1
_geom_angle_site_symmetry_3
O1 Dy1 O1 109.7(4) . 11_655
O1 Dy1 N2 142.18(12) . .
O1 Dy1 N2 78.44(19) 11_655 .
O1 Dy1 N2 78.44(19) . 4_655
O1 Dy1 N2 142.18(12) 11_655 4_655
N2 Dy1 N2 118.4(3) . 4_655
O1 Dy1 N2 78.44(19) . 11_655
O1 Dy1 N2 142.18(12) 11_655 11_655
N2 Dy1 N2 74.5(2) . 11_655
N2 Dy1 N2 75.1(2) 4_655 11_655
O1 Dy1 N2 142.18(12) . 10_556
O1 Dy1 N2 78.44(19) 11_655 10_556
N2 Dy1 N2 75.1(2) . 10_556
N2 Dy1 N2 74.5(2) 4_655 10_556
N2 Dy1 N2 118.4(3) 11_655 10_556
O1 Dy1 N1 71.29(13) . 10_556
O1 Dy1 N1 71.29(13) 11_655 10_556
N2 Dy1 N1 77.26(18) . 10_556
N2 Dy1 N1 142.29(12) 4_655 10_556
N2 Dy1 N1 77.26(18) 11_655 10_556
N2 Dy1 N1 142.29(12) 10_556 10_556
O1 Dy1 N1 71.29(13) . .
O1 Dy1 N1 71.29(13) 11_655 .
N2 Dy1 N1 142.29(12) . .
N2 Dy1 N1 77.26(18) 4_655 .
N2 Dy1 N1 142.29(12) 11_655 .
N2 Dy1 N1 77.26(18) 10_556 .
N1 Dy1 N1 112.3(4) 10_556 .
C1 Co1 C1 180 9_666 .
C1 Co1 C2 89.6(2) 9_666 9_666
C1 Co1 C2 90.4(2) . 9_666
C1 Co1 C2 90.4(2) 9_666 11_655
C1 Co1 C2 89.6(2) . 11_655
C2 Co1 C2 89.5(3) 9_666 11_655
C1 Co1 C2 89.6(2) 9_666 3_566
C1 Co1 C2 90.4(2) . 3_566
C2 Co1 C2 90.5(3) 9_666 3_566
C2 Co1 C2 180 11_655 3_566
C1 Co1 C2 90.4(2) 9_666 .
C1 Co1 C2 89.6(2) . .
C2 Co1 C2 180.0(2) 9_666 .
C2 Co1 C2 90.5(3) 11_655 .
C2 Co1 C2 89.5(3) 3_566 .
C2 N2 Dy1 167.5(5) 16_455 .
N2 C2 Co1 178.3(5) 16_556 .
H1SA O1S H1SB 106(3) . .
C1 N1 Dy1 150.1(6) . .
Dy1 O1 H1 125(5) . .
N1 C1 Co1 179.6(7) . .

loop_
_geom_bond_atom_site_label_1
_geom_bond_atom_site_label_2
_geom_bond_distance
_geom_bond_site_symmetry_2
Dy1 O1 2.334(6) .
Dy1 O1 2.334(6) 11_655
Dy1 N2 2.447(5) .
Dy1 N2 2.447(5) 4_655
Dy1 N2 2.447(5) 11_655
Dy1 N2 2.447(5) 10_556
Dy1 N1 2.469(7) 10_556
Dy1 N1 2.470(7) .
Co1 C1 1.891(9) 9_666
Co1 C1 1.891(9) .
Co1 C2 1.894(6) 9_666
Co1 C2 1.894(6) 11_655
Co1 C2 1.894(6) 3_566
Co1 C2 1.894(6) .
N2 C2 1.151(7) 16_455
O1S H1SA 0.93(2) .
O1S H1SB 0.94(2) .
N1 C1 1.159(10) .
O1 H1 0.94(2) .
